data_2016622
loop_
_publ_author_name
'Brooks, Andrew C.'
'Day, Peter'
'Wallis, John D.'

_publ_section_title
;3,4-[2,2-Bis(methoxyethoxymethoxymethyl)propylenedithio]-3',4'-(ethylenedithio)tetrathiafulvalene:
 a spiro-substituted BEDT--TTF analogue
;
_journal_coeditor_code SU3017
_journal_issue 5
_journal_name_full 'Acta Crystallographica Section C'
_journal_page_first o245
_journal_page_last o247
_journal_paper_doi 10.1107/S0108270108005933
_journal_volume 64
_journal_year 2008
_chemical_formula_iupac 'C21 H30 O6 S8'
_chemical_formula_moiety 'C21 H30 O6 S8'
_chemical_formula_sum 'C21 H30 O6 S8'
_chemical_formula_weight 634.93
_chemical_melting_point .356E-305
_chemical_name_common
;
3,4-[2,2-Bis(methoxyethoxymethoxymethyl)propylenedithio]-
3',4'-(ethylenedithio)tetrathiafulvalene
;
_chemical_name_systematic
;
2-(1,3-dithiolo[4,5-b][1,4]dithiin-2-ylidene)-6,6-
bis(methoxyethoxymethoxymethyl)-1,3-dithiolo[4,5-b][1,4]dithiepine
;
_space_group_IT_number 14
_symmetry_cell_setting monoclinic
_symmetry_space_group_name_Hall '-P 2yn'
_symmetry_space_group_name_H-M 'P 1 21/n 1'
_atom_sites_solution_hydrogens geom
_atom_sites_solution_primary direct
_atom_sites_solution_secondary difmap
_audit_creation_method SHELXL97
_cell_angle_alpha 90.00
_cell_angle_beta 94.9050(10)
_cell_angle_gamma 90.00
_cell_formula_units_Z 4
_cell_length_a 6.8227(10)
_cell_length_b 19.7775(4)
_cell_length_c 20.3661(4)
_cell_measurement_reflns_used 6442
_cell_measurement_temperature 120(2)
_cell_measurement_theta_max 27.5
_cell_measurement_theta_min 2.9
_cell_volume 2738.1(4)
_computing_cell_refinement
;
DENZO (Otwinowski & Minor, 1997) and COLLECT (Hooft, 1998)
;
_computing_data_collection 'COLLECT (Hooft, 1998)'
_computing_data_reduction
;
DENZO (Otwinowski & Minor, 1997) and COLLECT (Hooft, 1998)
;
_computing_molecular_graphics 'ORTEP-3 (Farrugia, 1997) and PLATON (Spek, 2003)'
_computing_publication_material 'SHELXL97 (Sheldrick, 2008)'
_computing_structure_refinement 'SHELXL97 (Sheldrick, 2008)'
_computing_structure_solution 'SHELXS97 (Sheldrick, 2008)'
_diffrn_ambient_temperature 120
_diffrn_detector_area_resol_mean 9.091
_diffrn_measured_fraction_theta_full 0.997
_diffrn_measured_fraction_theta_max 0.997
_diffrn_measurement_device_type 'Bruker Nonius KappaCCD'
_diffrn_measurement_method '\f and \w'
_diffrn_radiation_monochromator graphite
_diffrn_radiation_source 'Bruker Nonius FR591 rotating anode'
_diffrn_radiation_type MoK\a
_diffrn_radiation_wavelength 0.71073
_diffrn_reflns_av_R_equivalents 0.0436
_diffrn_reflns_av_sigmaI/netI 0.0331
_diffrn_reflns_limit_h_max 8
_diffrn_reflns_limit_h_min -8
_diffrn_reflns_limit_k_max 25
_diffrn_reflns_limit_k_min -25
_diffrn_reflns_limit_l_max 26
_diffrn_reflns_limit_l_min -26
_diffrn_reflns_number 45147
_diffrn_reflns_theta_full 27.53
_diffrn_reflns_theta_max 27.5
_diffrn_reflns_theta_min 3.2
_diffrn_standards_decay_% 0
_diffrn_standards_number 0
_exptl_absorpt_coefficient_mu 0.688
_exptl_absorpt_correction_T_max 0.95
_exptl_absorpt_correction_T_min 0.85
_exptl_absorpt_correction_type multi-scan
_exptl_absorpt_process_details '(SADABS; Bruker, 2001)'
_exptl_crystal_colour orange
_exptl_crystal_density_diffrn 1.540
_exptl_crystal_density_method 'not measured'
_exptl_crystal_description rod
_exptl_crystal_F_000 1328
_exptl_crystal_size_max 0.24
_exptl_crystal_size_mid 0.10
_exptl_crystal_size_min 0.07
_refine_diff_density_max 0.326
_refine_diff_density_min -0.250
_refine_ls_extinction_method none
_refine_ls_goodness_of_fit_ref 1.045
_refine_ls_hydrogen_treatment constr
_refine_ls_matrix_type full
_refine_ls_number_parameters 439
_refine_ls_number_reflns 6272
_refine_ls_number_restraints 0
_refine_ls_restrained_S_all 1.045
_refine_ls_R_factor_all 0.0422
_refine_ls_R_factor_gt 0.0287
_refine_ls_shift/su_max 0.001
_refine_ls_shift/su_mean 0.000
_refine_ls_structure_factor_coef Fsqd
_refine_ls_weighting_details 'calc w = 1/[\s^2^(Fo^2^)+(0.0191P)^2^+1.4275P] where P=(Fo^2^+2Fc^2^)/3'
_refine_ls_weighting_scheme calc
_refine_ls_wR_factor_gt 0.0590
_refine_ls_wR_factor_ref 0.0634
_reflns_number_gt 5278
_reflns_number_total 6272
_reflns_threshold_expression I>2\s(I)
_cod_data_source_file su3017.cif
_cod_data_source_block 2
_cod_original_sg_symbol_H-M 'P 21/n'
_cod_database_code 2016622
_cod_database_fobs_code 2016622

loop_
_symmetry_equiv_pos_as_xyz
'x, y, z'
'-x+1/2, y+1/2, -z+1/2'
'-x, -y, -z'
'x-1/2, -y-1/2, z-1/2'

loop_
_atom_site_type_symbol
_atom_site_label
_atom_site_fract_x
_atom_site_fract_y
_atom_site_fract_z
_atom_site_U_iso_or_equiv
_atom_site_adp_type
_atom_site_calc_flag
_atom_site_refinement_flags
_atom_site_occupancy
_atom_site_disorder_assembly
_atom_site_disorder_group
S S1 0.92931(7) -0.19257(2) 0.25645(2) 0.02846(11) Uani d . 1 . .
S S2 0.45510(7) -0.17913(2) 0.30982(2) 0.03196(12) Uani d . 1 . .
S S3 1.03112(6) -0.08482(2) 0.35575(2) 0.02050(9) Uani d . 1 . .
S S4 0.63329(6) -0.07817(2) 0.40302(2) 0.02265(10) Uani d . 1 . .
S S5 1.13098(6) 0.06391(2) 0.42054(2) 0.01774(9) Uani d . 1 A .
S S6 0.73644(6) 0.06801(2) 0.46921(2) 0.01871(9) Uani d . 1 A .
S S7 1.18311(6) 0.21397(2) 0.422145(19) 0.01801(9) Uani d . 1 A .
S S8 0.72935(6) 0.21764(2) 0.48358(2) 0.02019(9) Uani d . 1 A .
O O1 0.84546(16) 0.38924(6) 0.50937(6) 0.0228(3) Uani d . 1 A .
O O2 0.68666(16) 0.42442(6) 0.40843(6) 0.0252(3) Uani d . 1 A .
O O3 0.27596(17) 0.46986(6) 0.38853(6) 0.0298(3) Uani d . 1 . .
O O4 1.30031(17) 0.37757(6) 0.58138(6) 0.0266(3) Uani d . 1 A .
O O5 1.45554(17) 0.37805(6) 0.68887(6) 0.0252(3) Uani d . 1 A .
O O6 1.08803(18) 0.38947(7) 0.74213(6) 0.0332(3) Uani d . 1 . .
C C1 0.6943(4) -0.20206(19) 0.20675(15) 0.0298(10) Uani d P 0.664(7) A 2
H H1A 0.6505 -0.1572 0.1897 0.036 Uiso calc PR 0.664(7) A 2
H H1B 0.7137 -0.2314 0.1684 0.036 Uiso calc PR 0.664(7) A 2
C C1A 0.7176(8) -0.2418(3) 0.2304(3) 0.0265(18) Uani d P 0.336(7) A 1
H H1A1 0.7315 -0.2594 0.1855 0.032 Uiso calc PR 0.336(7) A 1
H H1A2 0.7106 -0.2811 0.2603 0.032 Uiso calc PR 0.336(7) A 1
C C2 0.5350(6) -0.2322(2) 0.24511(19) 0.0286(9) Uani d P 0.664(7) A 2
H H2A 0.5839 -0.2754 0.2649 0.034 Uiso calc PR 0.664(7) A 2
H H2B 0.4197 -0.2427 0.2139 0.034 Uiso calc PR 0.664(7) A 2
C C2A 0.5292(12) -0.2023(5) 0.2300(4) 0.0339(19) Uani d P 0.336(7) A 1
H H2A1 0.4225 -0.2293 0.2068 0.041 Uiso calc PR 0.336(7) A 1
H H2A2 0.5434 -0.1605 0.2041 0.041 Uiso calc PR 0.336(7) A 1
C C3 0.8482(2) -0.13833(8) 0.31666(8) 0.0203(3) Uani d . 1 A .
C C4 0.6678(2) -0.13457(8) 0.33753(8) 0.0209(3) Uani d . 1 A .
C C5 0.8631(2) -0.03875(8) 0.39894(8) 0.0177(3) Uani d . 1 A .
C C6 0.9044(2) 0.02230(8) 0.42543(8) 0.0169(3) Uani d . 1 . .
C C7 1.0350(2) 0.14433(8) 0.43727(7) 0.0163(3) Uani d . 1 . .
C C8 0.8554(2) 0.14588(8) 0.45992(8) 0.0173(3) Uani d . 1 A .
C C9 1.2289(2) 0.25336(8) 0.50266(7) 0.0175(3) Uani d . 1 . .
H H9A 1.2642 0.2170 0.5349 0.021 Uiso calc R 1 A .
H H9B 1.3464 0.2825 0.5012 0.021 Uiso calc R 1 . .
C C10 1.0672(2) 0.29610(8) 0.53019(7) 0.0162(3) Uani d . 1 A .
C C11 0.8948(2) 0.25256(8) 0.54961(8) 0.0189(3) Uani d . 1 . .
H H11B 0.8156 0.2803 0.5780 0.023 Uiso calc R 1 A .
H H11A 0.9500 0.2145 0.5768 0.023 Uiso calc R 1 . .
C C12 0.9982(2) 0.35204(8) 0.48176(8) 0.0184(3) Uani d . 1 . .
H H12A 1.1093 0.3824 0.4741 0.022 Uiso calc R 1 A .
H H12B 0.9481 0.3321 0.4390 0.022 Uiso calc R 1 . .
C C13 0.7777(3) 0.44444(9) 0.46958(9) 0.0262(4) Uani d . 1 . .
H H13B 0.6830 0.4710 0.4933 0.031 Uiso calc R 1 A .
H H13A 0.8904 0.4742 0.4623 0.031 Uiso calc R 1 . .
C C14 0.5131(2) 0.38467(9) 0.41340(9) 0.0268(4) Uani d . 1 . .
H H14A 0.4710 0.3881 0.4586 0.032 Uiso calc R 1 A .
H H14B 0.5420 0.3366 0.4046 0.032 Uiso calc R 1 . .
C C15 0.3515(3) 0.40890(9) 0.36497(9) 0.0264(4) Uani d . 1 A .
H H15A 0.4027 0.4165 0.3215 0.032 Uiso calc R 1 . .
H H15B 0.2459 0.3745 0.3596 0.032 Uiso calc R 1 . .
C C16 0.1237(3) 0.49680(11) 0.34444(11) 0.0403(5) Uani d . 1 . .
H H16A 0.1742 0.5051 0.3015 0.060 Uiso calc R 1 . .
H H16B 0.0770 0.5394 0.3622 0.060 Uiso calc R 1 . .
H H16C 0.0146 0.4645 0.3391 0.060 Uiso calc R 1 . .
C C17 1.1590(2) 0.32701(8) 0.59490(8) 0.0207(3) Uani d . 1 . .
H H17B 1.0546 0.3475 0.6193 0.025 Uiso calc R 1 A .
H H17A 1.2239 0.2911 0.6228 0.025 Uiso calc R 1 . .
C C18 1.4790(3) 0.37387(10) 0.62124(9) 0.0293(4) Uani d . 1 . .
H H18A 1.5450 0.3307 0.6123 0.035 Uiso calc R 1 A .
H H18B 1.5658 0.4111 0.6090 0.035 Uiso calc R 1 . .
C C19 1.3782(3) 0.44117(9) 0.70945(9) 0.0289(4) Uani d . 1 . .
H H19A 1.2982 0.4626 0.6722 0.035 Uiso calc R 1 A .
H H19B 1.4872 0.4722 0.7240 0.035 Uiso calc R 1 . .
C C20 1.2534(3) 0.42821(10) 0.76520(9) 0.0322(4) Uani d . 1 A .
H H20A 1.3308 0.4036 0.8009 0.039 Uiso calc R 1 . .
H H20B 1.2100 0.4717 0.7832 0.039 Uiso calc R 1 . .
C C21 0.9587(3) 0.37781(14) 0.79190(11) 0.0553(6) Uani d . 1 . .
H H21A 1.0278 0.3524 0.8282 0.083 Uiso calc R 1 . .
H H21B 0.8449 0.3517 0.7735 0.083 Uiso calc R 1 . .
H H21C 0.9140 0.4212 0.8084 0.083 Uiso calc R 1 . .

loop_
_atom_site_aniso_label
_atom_site_aniso_U_11
_atom_site_aniso_U_22
_atom_site_aniso_U_33
_atom_site_aniso_U_12
_atom_site_aniso_U_13
_atom_site_aniso_U_23
S1 0.0332(2) 0.0290(2) 0.0234(2) -0.00085(19) 0.00401(18) -0.01047(18)
S2 0.0244(2) 0.0342(3) 0.0366(3) -0.00546(19) -0.00132(19) -0.0149(2)
S3 0.0210(2) 0.0186(2) 0.0221(2) -0.00051(16) 0.00307(16) -0.00439(16)
S4 0.0216(2) 0.0212(2) 0.0256(2) -0.00360(16) 0.00443(17) -0.00670(17)
S5 0.01738(19) 0.01618(19) 0.0199(2) 0.00078(15) 0.00308(15) -0.00253(15)
S6 0.01713(19) 0.0168(2) 0.0225(2) -0.00110(15) 0.00357(15) -0.00277(16)
S7 0.02007(19) 0.0172(2) 0.01720(19) -0.00124(15) 0.00430(15) -0.00126(15)
S8 0.01498(18) 0.0172(2) 0.0281(2) 0.00277(15) 0.00023(16) -0.00370(16)
O1 0.0247(6) 0.0205(6) 0.0233(6) 0.0089(5) 0.0027(5) -0.0003(5)
O2 0.0202(6) 0.0288(7) 0.0263(7) -0.0009(5) -0.0001(5) 0.0077(5)
O3 0.0258(6) 0.0225(6) 0.0402(8) 0.0052(5) -0.0026(5) -0.0036(6)
O4 0.0308(7) 0.0269(7) 0.0214(6) -0.0108(5) -0.0028(5) 0.0003(5)
O5 0.0261(6) 0.0266(7) 0.0222(6) 0.0024(5) -0.0023(5) -0.0037(5)
O6 0.0333(7) 0.0441(8) 0.0229(7) -0.0047(6) 0.0066(5) -0.0041(6)
C1 0.0394(18) 0.031(2) 0.0182(15) -0.0049(14) -0.0029(12) -0.0025(14)
C1A 0.037(3) 0.020(4) 0.022(3) -0.005(2) -0.002(2) -0.004(3)
C2 0.0412(19) 0.024(2) 0.0203(18) -0.0077(18) -0.0011(14) -0.0044(15)
C2A 0.042(4) 0.028(5) 0.030(4) 0.000(4) -0.011(3) -0.009(3)
C3 0.0275(9) 0.0169(8) 0.0161(8) -0.0006(7) -0.0005(7) -0.0019(6)
C4 0.0241(8) 0.0177(8) 0.0203(8) -0.0009(7) -0.0020(7) -0.0029(6)
C5 0.0190(8) 0.0178(8) 0.0164(8) 0.0007(6) 0.0014(6) 0.0008(6)
C6 0.0175(7) 0.0175(8) 0.0155(8) 0.0003(6) 0.0007(6) 0.0004(6)
C7 0.0186(8) 0.0149(8) 0.0152(7) 0.0002(6) 0.0003(6) -0.0008(6)
C8 0.0175(8) 0.0166(8) 0.0178(8) 0.0008(6) 0.0002(6) -0.0017(6)
C9 0.0177(7) 0.0171(8) 0.0173(8) 0.0003(6) -0.0007(6) -0.0012(6)
C10 0.0166(7) 0.0160(8) 0.0159(8) 0.0011(6) 0.0009(6) -0.0010(6)
C11 0.0210(8) 0.0178(8) 0.0183(8) 0.0010(6) 0.0043(6) -0.0024(6)
C12 0.0176(8) 0.0168(8) 0.0209(8) 0.0033(6) 0.0026(6) -0.0005(6)
C13 0.0279(9) 0.0196(9) 0.0304(10) 0.0070(7) -0.0014(7) 0.0015(7)
C14 0.0231(9) 0.0234(9) 0.0340(10) -0.0007(7) 0.0033(7) 0.0066(8)
C15 0.0259(9) 0.0214(9) 0.0316(10) 0.0003(7) 0.0014(7) -0.0014(7)
C16 0.0264(10) 0.0381(12) 0.0552(14) 0.0080(9) -0.0043(9) 0.0062(10)
C17 0.0232(8) 0.0202(8) 0.0185(8) -0.0030(7) 0.0007(6) -0.0009(6)
C18 0.0237(9) 0.0369(11) 0.0276(10) -0.0048(8) 0.0043(7) -0.0072(8)
C19 0.0330(10) 0.0229(9) 0.0305(10) -0.0024(8) 0.0007(8) -0.0072(8)
C20 0.0352(10) 0.0355(11) 0.0255(10) 0.0003(8) -0.0003(8) -0.0099(8)
C21 0.0518(14) 0.0797(19) 0.0376(13) -0.0077(13) 0.0231(11) 0.0007(12)

loop_
_atom_type_symbol
_atom_type_description
_atom_type_scat_dispersion_real
_atom_type_scat_dispersion_imag
_atom_type_scat_source
C C 0.0033 0.0016 'International Tables Vol C Tables 4.2.6.8 and 6.1.1.4'
H H 0.0000 0.0000 'International Tables Vol C Tables 4.2.6.8 and 6.1.1.4'
O O 0.0106 0.0060 'International Tables Vol C Tables 4.2.6.8 and 6.1.1.4'
S S 0.1246 0.1234 'International Tables Vol C Tables 4.2.6.8 and 6.1.1.4'

loop_
_geom_angle_atom_site_label_1
_geom_angle_atom_site_label_2
_geom_angle_atom_site_label_3
_geom_angle
_geom_angle_publ_flag
C3 S1 C1A 104.23(19) ?
C3 S1 C1 97.78(11) ?
C1A S1 C1 29.7(2) ?
C4 S2 C2A 97.5(3) ?
C4 S2 C2 103.58(14) ?
C2A S2 C2 21.3(2) ?
C5 S3 C3 94.01(8) ?
C5 S4 C4 93.85(8) ?
C6 S5 C7 93.91(7) ?
C8 S6 C6 93.95(7) ?
C7 S7 C9 103.63(7) y
C8 S8 C11 102.91(7) y
C13 O1 C12 112.68(12) ?
C13 O2 C14 113.51(13) ?
C15 O3 C16 112.01(14) ?
C18 O4 C17 114.64(13) ?
C18 O5 C19 114.50(14) ?
C20 O6 C21 112.27(16) ?
C2 C1 S1 112.9(3) ?
C2 C1 H1A 109.0 ?
S1 C1 H1A 109.0 ?
C2 C1 H1B 109.0 ?
S1 C1 H1B 109.0 ?
H1A C1 H1B 107.8 ?
C2A C1A S1 112.8(5) ?
C2A C1A H1A1 109.0 ?
S1 C1A H1A1 109.0 ?
C2A C1A H1A2 109.0 ?
S1 C1A H1A2 109.0 ?
H1A1 C1A H1A2 107.8 ?
C1 C2 S2 115.0(3) ?
C1 C2 H2A 108.5 ?
S2 C2 H2A 108.5 ?
C1 C2 H2B 108.5 ?
S2 C2 H2B 108.5 ?
H2A C2 H2B 107.5 ?
C1A C2A S2 115.6(6) ?
C1A C2A H2A1 108.4 ?
S2 C2A H2A1 108.4 ?
C1A C2A H2A2 108.4 ?
S2 C2A H2A2 108.4 ?
H2A1 C2A H2A2 107.4 ?
C4 C3 S1 127.58(13) ?
C4 C3 S3 117.11(12) ?
S1 C3 S3 115.28(9) ?
C3 C4 S2 129.03(13) ?
C3 C4 S4 117.37(12) ?
S2 C4 S4 113.60(9) ?
C6 C5 S3 122.95(12) ?
C6 C5 S4 122.47(12) ?
S3 C5 S4 114.57(9) ?
C5 C6 S6 122.82(12) ?
C5 C6 S5 123.53(12) ?
S6 C6 S5 113.64(9) ?
C8 C7 S7 126.75(12) y
C8 C7 S5 116.78(12) y
S7 C7 S5 116.47(9) y
C7 C8 S8 126.63(12) y
C7 C8 S6 117.32(12) y
S8 C8 S6 116.02(9) y
C10 C9 S7 119.49(11) y
C10 C9 H9A 107.4 ?
S7 C9 H9A 107.4 ?
C10 C9 H9B 107.4 ?
S7 C9 H9B 107.4 ?
H9A C9 H9B 107.0 ?
C12 C10 C9 110.75(13) y
C12 C10 C11 111.79(13) y
C9 C10 C11 112.07(13) y
C12 C10 C17 110.22(13) y
C9 C10 C17 106.23(12) y
C11 C10 C17 105.49(12) y
C10 C11 S8 117.60(11) y
C10 C11 H11B 107.9 ?
S8 C11 H11B 107.9 ?
C10 C11 H11A 107.9 ?
S8 C11 H11A 107.9 ?
H11B C11 H11A 107.2 ?
O1 C12 C10 108.24(12) ?
O1 C12 H12A 110.0 ?
C10 C12 H12A 110.0 ?
O1 C12 H12B 110.0 ?
C10 C12 H12B 110.0 ?
H12A C12 H12B 108.4 ?
O2 C13 O1 112.96(14) ?
O2 C13 H13B 109.0 ?
O1 C13 H13B 109.0 ?
O2 C13 H13A 109.0 ?
O1 C13 H13A 109.0 ?
H13B C13 H13A 107.8 ?
O2 C14 C15 110.19(14) ?
O2 C14 H14A 109.6 ?
C15 C14 H14A 109.6 ?
O2 C14 H14B 109.6 ?
C15 C14 H14B 109.6 ?
H14A C14 H14B 108.1 ?
O3 C15 C14 108.66(14) ?
O3 C15 H15A 110.0 ?
C14 C15 H15A 110.0 ?
O3 C15 H15B 110.0 ?
C14 C15 H15B 110.0 ?
H15A C15 H15B 108.3 ?
O3 C16 H16A 109.5 ?
O3 C16 H16B 109.5 ?
H16A C16 H16B 109.5 ?
O3 C16 H16C 109.5 ?
H16A C16 H16C 109.5 ?
H16B C16 H16C 109.5 ?
O4 C17 C10 110.17(13) ?
O4 C17 H17B 109.6 ?
C10 C17 H17B 109.6 ?
O4 C17 H17A 109.6 ?
C10 C17 H17A 109.6 ?
H17B C17 H17A 108.1 ?
O5 C18 O4 113.41(14) ?
O5 C18 H18A 108.9 ?
O4 C18 H18A 108.9 ?
O5 C18 H18B 108.9 ?
O4 C18 H18B 108.9 ?
H18A C18 H18B 107.7 ?
O5 C19 C20 108.67(15) ?
O5 C19 H19A 110.0 ?
C20 C19 H19A 110.0 ?
O5 C19 H19B 110.0 ?
C20 C19 H19B 110.0 ?
H19A C19 H19B 108.3 ?
O6 C20 C19 109.30(14) ?
O6 C20 H20A 109.8 ?
C19 C20 H20A 109.8 ?
O6 C20 H20B 109.8 ?
C19 C20 H20B 109.8 ?
H20A C20 H20B 108.3 ?
O6 C21 H21A 109.5 ?
O6 C21 H21B 109.5 ?
H21A C21 H21B 109.5 ?
O6 C21 H21C 109.5 ?
H21A C21 H21C 109.5 ?
H21B C21 H21C 109.5 ?

loop_
_geom_bond_atom_site_label_1
_geom_bond_atom_site_label_2
_geom_bond_distance
_geom_bond_publ_flag
S1 C3 1.7541(17) y
S1 C1A 1.785(5) y
S1 C1 1.831(3) y
S2 C4 1.7496(17) y
S2 C2A 1.803(8) y
S2 C2 1.806(4) y
S3 C5 1.7581(16) y
S3 C3 1.7724(16) y
S4 C5 1.7593(16) y
S4 C4 1.7699(17) y
S5 C6 1.7617(16) y
S5 C7 1.7643(15) y
S6 C8 1.7587(16) y
S6 C6 1.7606(16) y
S7 C7 1.7511(16) y
S7 C9 1.8182(15) y
S8 C8 1.7485(16) y
S8 C11 1.8166(16) y
O1 C13 1.414(2) ?
O1 C12 1.4297(18) ?
O2 C13 1.400(2) ?
O2 C14 1.432(2) ?
O3 C15 1.411(2) ?
O3 C16 1.418(2) ?
O4 C18 1.407(2) ?
O4 C17 1.4317(19) ?
O5 C18 1.403(2) ?
O5 C19 1.432(2) ?
O6 C20 1.411(2) ?
O6 C21 1.419(2) ?
C1 C2 1.514(6) ?
C1 H1A 0.9900 ?
C1 H1B 0.9900 ?
C1A C2A 1.504(11) ?
C1A H1A1 0.9900 ?
C1A H1A2 0.9900 ?
C2 H2A 0.9900 ?
C2 H2B 0.9900 ?
C2A H2A1 0.9900 ?
C2A H2A2 0.9900 ?
C3 C4 1.338(2) ?
C5 C6 1.342(2) ?
C7 C8 1.346(2) ?
C9 C10 1.534(2) ?
C9 H9A 0.9900 ?
C9 H9B 0.9900 ?
C10 C12 1.529(2) ?
C10 C11 1.537(2) ?
C10 C17 1.537(2) ?
C11 H11B 0.9900 ?
C11 H11A 0.9900 ?
C12 H12A 0.9900 ?
C12 H12B 0.9900 ?
C13 H13B 0.9900 ?
C13 H13A 0.9900 ?
C14 C15 1.494(2) ?
C14 H14A 0.9900 ?
C14 H14B 0.9900 ?
C15 H15A 0.9900 ?
C15 H15B 0.9900 ?
C16 H16A 0.9800 ?
C16 H16B 0.9800 ?
C16 H16C 0.9800 ?
C17 H17B 0.9900 ?
C17 H17A 0.9900 ?
C18 H18A 0.9900 ?
C18 H18B 0.9900 ?
C19 C20 1.498(3) ?
C19 H19A 0.9900 ?
C19 H19B 0.9900 ?
C20 H20A 0.9900 ?
C20 H20B 0.9900 ?
C21 H21A 0.9800 ?
C21 H21B 0.9800 ?
C21 H21C 0.9800 ?

loop_
_geom_hbond_atom_site_label_D
_geom_hbond_atom_site_label_H
_geom_hbond_atom_site_label_A
_geom_hbond_site_symmetry_A
_geom_hbond_distance_DH
_geom_hbond_distance_HA
_geom_hbond_distance_DA
_geom_hbond_angle_DHA
_geom_hbond_publ_flag
C2 H2A O5 3_756 0.99 2.26 3.181(4) 154 yes
C9 H9B O4 . 0.99 2.53 2.951(2) 106 yes
C12 H12A O4 . 0.99 2.45 2.812(2) 101 yes
C12 H12B S7 . 0.99 2.87 3.2839(17) 106 yes
C18 H18B O3 3_766 0.99 2.59 3.528(2) 158 yes
C19 H19A O4 . 0.99 2.50 2.904(2) 104 yes

loop_
_geom_torsion_atom_site_label_1
_geom_torsion_atom_site_label_2
_geom_torsion_atom_site_label_3
_geom_torsion_atom_site_label_4
_geom_torsion
_geom_torsion_publ_flag
C3 S1 C1 C2 -60.1(3) ?
C1A S1 C1 C2 45.0(4) ?
C3 S1 C1A C2A 35.3(6) ?
C1 S1 C1A C2A -45.4(6) ?
S1 C1 C2 S2 67.3(4) ?
C4 S2 C2 C1 -32.5(4) ?
C2A S2 C2 C1 43.0(9) ?
S1 C1A C2A S2 -69.4(8) ?
C4 S2 C2A C1A 57.4(7) ?
C2 S2 C2A C1A -50.9(8) ?
C1A S1 C3 C4 -0.6(3) ?
C1 S1 C3 C4 29.0(2) ?
C1A S1 C3 S3 177.0(3) ?
C1 S1 C3 S3 -153.43(15) ?
C5 S3 C3 C4 -9.24(14) ?
C5 S3 C3 S1 172.90(9) ?
S1 C3 C4 S2 -2.9(3) ?
S3 C3 C4 S2 179.53(10) ?
S1 C3 C4 S4 176.11(10) ?
S3 C3 C4 S4 -1.44(18) ?
C2A S2 C4 C3 -21.0(4) ?
C2 S2 C4 C3 -0.2(2) ?
C2A S2 C4 S4 159.9(3) ?
C2 S2 C4 S4 -179.28(17) ?
C5 S4 C4 C3 11.30(14) ?
C5 S4 C4 S2 -169.53(9) ?
C3 S3 C5 C6 -161.75(14) ?
C3 S3 C5 S4 16.77(10) ?
C4 S4 C5 C6 161.19(14) ?
C4 S4 C5 S3 -17.34(10) ?
S3 C5 C6 S6 -179.49(8) ?
S4 C5 C6 S6 2.1(2) ?
S3 C5 C6 S5 -0.1(2) ?
S4 C5 C6 S5 -178.50(9) ?
C8 S6 C6 C5 -160.43(14) ?
C8 S6 C6 S5 20.11(9) ?
C7 S5 C6 C5 160.12(14) ?
C7 S5 C6 S6 -20.43(10) ?
C9 S7 C7 C8 61.76(16) ?
C9 S7 C7 S5 -118.67(9) ?
C6 S5 C7 C8 12.83(14) ?
C6 S5 C7 S7 -166.78(9) ?
S7 C7 C8 S8 -3.2(2) ?
S5 C7 C8 S8 177.25(9) ?
S7 C7 C8 S6 178.80(9) ?
S5 C7 C8 S6 -0.76(17) ?
C11 S8 C8 C7 -59.49(16) ?
C11 S8 C8 S6 118.55(9) ?
C6 S6 C8 C7 -11.75(14) ?
C6 S6 C8 S8 170.03(9) ?
C7 S7 C9 C10 -76.96(13) ?
S7 C9 C10 C12 -55.09(16) ?
S7 C9 C10 C11 70.50(16) ?
S7 C9 C10 C17 -174.78(11) ?
C12 C10 C11 S8 51.53(16) ?
C9 C10 C11 S8 -73.50(15) ?
C17 C10 C11 S8 171.33(11) ?
C8 S8 C11 C10 81.68(13) ?
C11 C10 C12 O1 53.14(16) n
C17 C10 C12 O1 -63.84(16) n
C9 C10 C12 O1 178.90(12) y
C13 O1 C12 C10 177.18(13) y
C12 O1 C13 O2 64.71(18) y
C14 O2 C13 O1 62.64(18) y
C13 O2 C14 C15 134.65(15) y
O2 C14 C15 O3 -75.19(18) y
C16 O3 C15 C14 178.92(15) y
C12 C10 C17 O4 -49.40(17) n
C9 C10 C17 O4 70.63(16) n
C11 C10 C17 O4 -170.24(13) y
C18 O4 C17 C10 -134.64(14) y
C17 O4 C18 O5 -57.5(2) y
C19 O5 C18 O4 -64.15(19) y
C18 O5 C19 C20 146.78(14) y
O5 C19 C20 O6 -65.38(19) y
C21 O6 C20 C19 -177.42(17) y
